data_4036885
loop_
_publ_author_name
'Wang, Jian'
'Tong, Rongbiao'

_publ_section_title
;
 Total Synthesis of Purported Cephalosporolides H and I, Penisporolide B,
 and Their Stereoisomers.
;
_journal_issue 10
_journal_name_full 'The Journal of organic chemistry'
_journal_page_first 4325
_journal_page_last 4339
_journal_paper_doi 10.1021/acs.joc.6b00788
_journal_volume 81
_journal_year 2016
_chemical_absolute_configuration ad
_chemical_formula_moiety 'C12 H18 O4'
_chemical_formula_sum 'C12 H18 O4'
_chemical_formula_weight 226.26
_space_group_IT_number 29
_space_group_name_Hall 'P 2c -2ac'
_space_group_name_H-M_alt 'P c a 21'
_symmetry_cell_setting orthorhombic
_symmetry_space_group_name_H-M 'P c a 21'
_atom_sites_solution_hydrogens geom
_atom_sites_solution_primary direct
_atom_sites_solution_secondary difmap
_audit_creation_date 2015-01-02
_audit_creation_method
;
Olex2 1.2
(compiled 2014.12.26 svn.r3119 for OlexSys, GUI svn.r4975)
;
_cell_angle_alpha 90.00
_cell_angle_beta 90.00
_cell_angle_gamma 90.00
_cell_formula_units_Z 4
_cell_length_a 9.58732(15)
_cell_length_b 7.56398(14)
_cell_length_c 16.2390(4)
_cell_measurement_reflns_used 2953
_cell_measurement_temperature 99.9(5)
_cell_measurement_theta_max 75.6140
_cell_measurement_theta_min 5.4450
_cell_volume 1177.62(4)
_computing_cell_refinement
;
CrysAlisPro, Agilent Technologies,
Version 1.171.37.35 (release 13-08-2014 CrysAlis171 .NET)
(compiled Aug 13 2014,18:06:01)
;
_computing_data_collection
;
CrysAlisPro, Agilent Technologies,
Version 1.171.37.35 (release 13-08-2014 CrysAlis171 .NET)
(compiled Aug 13 2014,18:06:01)
;
_computing_data_reduction
;
CrysAlisPro, Agilent Technologies,
Version 1.171.37.35 (release 13-08-2014 CrysAlis171 .NET)
(compiled Aug 13 2014,18:06:01)
;
_computing_molecular_graphics 'Olex2 (Dolomanov et al., 2009)'
_computing_publication_material 'Olex2 (Dolomanov et al., 2009)'
_computing_structure_refinement 'XL (Sheldrick, 2008)'
_computing_structure_solution 'ShelXS (Sheldrick, 2008)'
_diffrn_ambient_environment N~2~
_diffrn_ambient_temperature 99.9(5)
_diffrn_detector 'CCD plate'
_diffrn_detector_area_resol_mean 10.3587
_diffrn_detector_type Atlas
_diffrn_measured_fraction_theta_full 0.987
_diffrn_measured_fraction_theta_max 0.987
_diffrn_measurement_details
;
#__ type_ start__ end____ width___ exp.time_
  1 omega   38.00   98.00   1.0000    5.0000
omega____ theta____ kappa____ phi______ frames
    -      110.7633  -45.0000  -60.0000 60

#__ type_ start__ end____ width___ exp.time_
  2 omega -122.00   -1.00   1.0000    2.0000
omega____ theta____ kappa____ phi______ frames
    -      -41.9397  -19.0000   30.0000 121

#__ type_ start__ end____ width___ exp.time_
  3 omega   85.00  178.00   1.0000    5.0000
omega____ theta____ kappa____ phi______ frames
    -      110.7633   45.0000  -90.0000 93

#__ type_ start__ end____ width___ exp.time_
  4 omega   39.00  124.00   1.0000    5.0000
omega____ theta____ kappa____ phi______ frames
    -      110.7633  -59.0000   15.0000 85

#__ type_ start__ end____ width___ exp.time_
  5 omega   38.00   98.00   1.0000    5.0000
omega____ theta____ kappa____ phi______ frames
    -      110.7633  -45.0000 -180.0000 60

#__ type_ start__ end____ width___ exp.time_
  6 omega   38.00   98.00   1.0000    5.0000
omega____ theta____ kappa____ phi______ frames
    -      110.7633  -45.0000  120.0000 60

#__ type_ start__ end____ width___ exp.time_
  7 omega -116.00  -18.00   1.0000    2.0000
omega____ theta____ kappa____ phi______ frames
    -      -41.9397  -37.0000  -60.0000 98

#__ type_ start__ end____ width___ exp.time_
  8 omega -115.00  -12.00   1.0000    2.0000
omega____ theta____ kappa____ phi______ frames
    -      -41.9397  -68.0000 -126.0000 103

#__ type_ start__ end____ width___ exp.time_
  9 omega   82.00  129.00   1.0000    5.0000
omega____ theta____ kappa____ phi______ frames
    -      110.7633   30.0000  120.0000 47
;
_diffrn_measurement_device 'kappa diffractometer'
_diffrn_measurement_device_type 'SuperNova, Dual, Cu at zero, Atlas'
_diffrn_measurement_method '\w scans'
_diffrn_orient_matrix_UB_11 0.0627879000
_diffrn_orient_matrix_UB_12 0.0102898000
_diffrn_orient_matrix_UB_13 0.0871523000
_diffrn_orient_matrix_UB_21 -0.1085110000
_diffrn_orient_matrix_UB_22 0.1413070000
_diffrn_orient_matrix_UB_23 0.0236552000
_diffrn_orient_matrix_UB_31 -0.1005127000
_diffrn_orient_matrix_UB_32 -0.1463994000
_diffrn_orient_matrix_UB_33 0.0289795000
_diffrn_radiation_monochromator mirror
_diffrn_radiation_probe x-ray
_diffrn_radiation_type CuK\a
_diffrn_radiation_wavelength 1.54184
_diffrn_reflns_av_R_equivalents 0.0229
_diffrn_reflns_av_unetI/netI 0.0270
_diffrn_reflns_limit_h_max 11
_diffrn_reflns_limit_h_min -11
_diffrn_reflns_limit_k_max 8
_diffrn_reflns_limit_k_min -9
_diffrn_reflns_limit_l_max 19
_diffrn_reflns_limit_l_min -16
_diffrn_reflns_number 4456
_diffrn_reflns_theta_full 66.50
_diffrn_reflns_theta_max 67.47
_diffrn_reflns_theta_min 5.85
_diffrn_source 'sealed X-ray tube'
_diffrn_source_current 0.80
_diffrn_source_power 0.040
_diffrn_source_target Cu
_diffrn_source_type 'SuperNova (Cu) X-ray Source'
_diffrn_source_voltage 50
_exptl_absorpt_coefficient_mu 0.783
_exptl_absorpt_correction_T_max 1.00000
_exptl_absorpt_correction_T_min 0.86194
_exptl_absorpt_correction_type multi-scan
_exptl_absorpt_process_details
;
CrysAlisPro, Agilent Technologies,
Version 1.171.37.35 (release 13-08-2014 CrysAlis171 .NET)
(compiled Aug 13 2014,18:06:01)
Empirical absorption correction using spherical harmonics,
 implemented in SCALE3 ABSPACK scaling algorithm.
;
_exptl_crystal_colour colourless
_exptl_crystal_density_diffrn 1.276
_exptl_crystal_density_method 'not measured'
_exptl_crystal_description
;
;
_exptl_crystal_F_000 488
_exptl_crystal_size_max 0.20
_exptl_crystal_size_mid 0.15
_exptl_crystal_size_min 0.02
_refine_diff_density_max 0.132
_refine_diff_density_min -0.126
_refine_diff_density_rms 0.028
_refine_ls_abs_structure_details 'Flack H D (1983), Acta Cryst. A39, 876-881'
_refine_ls_abs_structure_Flack -0.19(15)
_refine_ls_extinction_method none
_refine_ls_goodness_of_fit_ref 1.000
_refine_ls_hydrogen_treatment constr
_refine_ls_matrix_type full
_refine_ls_number_parameters 148
_refine_ls_number_reflns 1891
_refine_ls_number_restraints 1
_refine_ls_restrained_S_all 1.000
_refine_ls_R_factor_all 0.0266
_refine_ls_R_factor_gt 0.0251
_refine_ls_shift/su_max 0.000
_refine_ls_shift/su_mean 0.000
_refine_ls_structure_factor_coef Fsqd
_refine_ls_weighting_details 'calc w=1/[\s^2^(Fo^2^)+(0.0320P)^2^+0.0960P] where P=(Fo^2^+2Fc^2^)/3'
_refine_ls_weighting_scheme calc
_refine_ls_wR_factor_gt 0.0599
_refine_ls_wR_factor_ref 0.0610
_reflns_number_gt 1821
_reflns_number_total 1891
_reflns_threshold_expression >2sigma(I)
_cod_data_source_file jo6b00788_si_006.cif
_cod_data_source_block jwang3cult
_cod_depositor_comments
;
The following automatic conversions were performed:

data item '_symmetry_cell_setting' value 'Orthorhombic' was changed
to 'orthorhombic' in accordance with the
/home/saulius/struct/COD-crude-data/automatic-downloads/DataCite-retrospective/ACS/depositions/lib/dictionaries/cif_core.dic
dictionary named 'cif_core.dic' version 2.4.2 last updated on
2011-04-26.

Automatic conversion script
Id: cif_fix_values 6909 2019-04-08 15:41:33Z antanas 
;
_cod_original_sg_symbol_H-M Pca2(1)
_cod_database_code 4036885
_reflns_odcompleteness_completeness 99.92
_reflns_odcompleteness_iscentric 1
_reflns_odcompleteness_theta 68.13
_olex2_refinement_description
;
1. Fixed Uiso
 At 1.2 times of:
  All C(H) groups, All C(H,H) groups
 At 1.5 times of:
  All C(H,H,H) groups
2.a Ternary CH refined with riding coordinates:
 C3(H3), C4(H4), C9(H9)
2.b Secondary CH2 refined with riding coordinates:
 C5(H5A,H5B), C7(H7A,H7B), C8(H8A,H8B)
2.c Idealised Me refined as rotating group:
 C10(H10A,H10B,H10C), C11(H11A,H11B,H11C), C12(H12A,H12B,H12C)
;
_olex2_date_sample_data_collection 2014-12-29
_olex2_submission_special_instructions 'No special instructions were received'

loop_
_space_group_symop_id
_space_group_symop_operation_xyz
1 'x, y, z'
2 '-x, -y, z+1/2'
3 '-x+1/2, y, z+1/2'
4 'x+1/2, -y, z'

loop_
_atom_site_label
_atom_site_type_symbol
_atom_site_fract_x
_atom_site_fract_y
_atom_site_fract_z
_atom_site_U_iso_or_equiv
_atom_site_adp_type
_atom_site_occupancy
_atom_site_calc_flag
_atom_site_refinement_flags_posn
O1 O 0.69268(10) 0.25459(15) 0.60479(8) 0.0308(3) Uani 1 d .
O2 O 0.57677(9) 0.02875(13) 0.54929(7) 0.0220(2) Uani 1 d .
O3 O 0.40007(11) 0.22641(13) 0.40985(6) 0.0229(2) Uani 1 d .
O4 O 0.63077(9) 0.16378(14) 0.37472(7) 0.0243(2) Uani 1 d .
C1 C 0.58817(14) 0.19909(19) 0.57257(9) 0.0215(3) Uani 1 d .
C2 C 0.45297(14) 0.2987(2) 0.55612(9) 0.0225(3) Uani 1 d .
C3 C 0.37840(13) 0.17996(19) 0.49413(9) 0.0211(3) Uani 1 d .
H3 H 0.2764 0.1746 0.5067 0.025 Uiso 1 calc R
C4 C 0.44566(14) -0.00313(19) 0.50586(10) 0.0224(3) Uani 1 d .
H4 H 0.3834 -0.0858 0.5368 0.027 Uiso 1 calc R
C5 C 0.47370(15) -0.06664(18) 0.41950(9) 0.0236(3) Uani 1 d .
H5A H 0.3946 -0.1377 0.3984 0.028 Uiso 1 calc R
H5B H 0.5597 -0.1389 0.4173 0.028 Uiso 1 calc R
C6 C 0.49068(13) 0.10304(17) 0.37024(9) 0.0201(3) Uani 1 d .
C7 C 0.45552(15) 0.09972(19) 0.27909(10) 0.0249(3) Uani 1 d .
H7A H 0.3541 0.1140 0.2699 0.030 Uiso 1 calc R
H7B H 0.4871 -0.0116 0.2530 0.030 Uiso 1 calc R
C8 C 0.53658(14) 0.2580(2) 0.24632(10) 0.0250(3) Uani 1 d .
H8A H 0.4836 0.3692 0.2538 0.030 Uiso 1 calc R
H8B H 0.5593 0.2433 0.1872 0.030 Uiso 1 calc R
C9 C 0.66869(15) 0.2562(2) 0.29945(9) 0.0247(3) Uani 1 d .
H9 H 0.7424 0.1867 0.2703 0.030 Uiso 1 calc R
C10 C 0.72625(18) 0.4355(2) 0.32038(12) 0.0370(4) Uani 1 d .
H10A H 0.8031 0.4225 0.3597 0.056 Uiso 1 calc GR
H10B H 0.6526 0.5082 0.3449 0.056 Uiso 1 calc GR
H10C H 0.7606 0.4926 0.2702 0.056 Uiso 1 calc GR
C11 C 0.37087(17) 0.2964(2) 0.63759(11) 0.0331(4) Uani 1 d .
H11A H 0.3432 0.1748 0.6505 0.050 Uiso 1 calc GR
H11B H 0.2874 0.3703 0.6321 0.050 Uiso 1 calc GR
H11C H 0.4298 0.3427 0.6820 0.050 Uiso 1 calc GR
C12 C 0.48026(17) 0.4867(2) 0.52764(11) 0.0298(3) Uani 1 d .
H12A H 0.3912 0.5478 0.5194 0.045 Uiso 1 calc GR
H12B H 0.5322 0.4844 0.4757 0.045 Uiso 1 calc GR
H12C H 0.5350 0.5493 0.5695 0.045 Uiso 1 calc GR

loop_
_atom_site_aniso_label
_atom_site_aniso_U_11
_atom_site_aniso_U_22
_atom_site_aniso_U_33
_atom_site_aniso_U_23
_atom_site_aniso_U_13
_atom_site_aniso_U_12
O1 0.0218(5) 0.0413(6) 0.0293(6) -0.0083(5) -0.0063(5) 0.0005(5)
O2 0.0179(4) 0.0251(5) 0.0228(5) 0.0014(4) -0.0037(4) 0.0031(4)
O3 0.0268(5) 0.0224(5) 0.0196(5) 0.0023(4) -0.0013(4) 0.0061(4)
O4 0.0186(4) 0.0313(5) 0.0229(5) 0.0063(5) -0.0047(4) -0.0048(4)
C1 0.0190(6) 0.0283(7) 0.0172(7) -0.0011(6) 0.0015(6) 0.0020(5)
C2 0.0193(6) 0.0279(7) 0.0203(8) -0.0013(6) 0.0019(5) 0.0044(5)
C3 0.0139(6) 0.0278(7) 0.0215(8) 0.0034(6) 0.0003(5) 0.0014(5)
C4 0.0176(6) 0.0236(7) 0.0261(8) 0.0057(6) -0.0023(6) -0.0028(5)
C5 0.0236(7) 0.0192(7) 0.0282(8) -0.0007(6) -0.0066(6) -0.0021(5)
C6 0.0163(6) 0.0215(6) 0.0226(7) -0.0022(6) -0.0025(6) -0.0013(5)
C7 0.0260(7) 0.0270(8) 0.0216(8) -0.0038(6) -0.0054(6) 0.0006(5)
C8 0.0219(6) 0.0331(8) 0.0199(8) 0.0025(6) -0.0010(6) 0.0034(6)
C9 0.0190(6) 0.0324(8) 0.0225(8) 0.0057(6) 0.0017(6) 0.0025(6)
C10 0.0326(9) 0.0390(9) 0.0395(10) 0.0156(8) -0.0114(8) -0.0097(7)
C11 0.0270(7) 0.0494(10) 0.0230(8) 0.0002(8) 0.0053(7) 0.0128(7)
C12 0.0347(8) 0.0239(7) 0.0309(8) -0.0047(7) -0.0026(7) 0.0028(6)

loop_
_atom_type_symbol
_atom_type_description
_atom_type_scat_dispersion_real
_atom_type_scat_dispersion_imag
_atom_type_scat_source
C C 0.0181 0.0091 'International Tables Vol C Tables 4.2.6.8 and 6.1.1.4'
H H 0.0000 0.0000 'International Tables Vol C Tables 4.2.6.8 and 6.1.1.4'
O O 0.0492 0.0322 'International Tables Vol C Tables 4.2.6.8 and 6.1.1.4'

loop_
_geom_angle_atom_site_label_1
_geom_angle_atom_site_label_2
_geom_angle_atom_site_label_3
_geom_angle
C1 O2 C4 111.29(11)
C6 O3 C3 111.06(10)
C6 O4 C9 110.40(11)
O1 C1 O2 121.47(13)
O1 C1 C2 127.68(14)
O2 C1 C2 110.78(12)
C1 C2 C3 102.90(11)
C1 C2 C11 106.20(12)
C3 C2 C11 108.71(12)
C12 C2 C1 111.72(12)
C12 C2 C3 115.51(13)
C12 C2 C11 111.12(13)
O3 C3 C2 114.78(12)
O3 C3 C4 106.20(12)
C2 C3 C4 104.56(11)
O2 C4 C3 105.76(11)
O2 C4 C5 110.38(11)
C5 C4 C3 104.26(12)
C4 C5 C6 103.86(11)
O3 C6 C5 104.44(12)
O3 C6 C7 108.35(11)
O4 C6 O3 109.91(11)
O4 C6 C5 110.30(11)
O4 C6 C7 105.37(11)
C7 C6 C5 118.36(12)
C6 C7 C8 102.37(11)
C7 C8 C9 102.59(12)
O4 C9 C8 105.71(11)
O4 C9 C10 109.61(13)
C10 C9 C8 115.02(13)

loop_
_geom_bond_atom_site_label_1
_geom_bond_atom_site_label_2
_geom_bond_distance
O1 C1 1.2058(18)
O2 C1 1.3472(18)
O2 C4 1.4613(16)
O3 C3 1.4281(18)
O3 C6 1.4280(16)
O4 C6 1.4213(15)
O4 C9 1.4544(18)
C1 C2 1.5227(19)
C2 C3 1.527(2)
C2 C11 1.539(2)
C2 C12 1.518(2)
C3 C4 1.539(2)
C4 C5 1.507(2)
C5 C6 1.5211(19)
C6 C7 1.518(2)
C7 C8 1.523(2)
C8 C9 1.5327(19)
C9 C10 1.503(2)

loop_
_geom_torsion_atom_site_label_1
_geom_torsion_atom_site_label_2
_geom_torsion_atom_site_label_3
_geom_torsion_atom_site_label_4
_geom_torsion
O1 C1 C2 C3 164.53(15)
O1 C1 C2 C11 -81.32(19)
O1 C1 C2 C12 40.0(2)
O2 C1 C2 C3 -18.40(15)
O2 C1 C2 C11 95.75(14)
O2 C1 C2 C12 -142.94(13)
O2 C4 C5 C6 -86.16(12)
O3 C3 C4 O2 103.83(12)
O3 C3 C4 C5 -12.60(13)
O3 C6 C7 C8 82.98(12)
O4 C6 C7 C8 -34.63(13)
C1 O2 C4 C3 6.93(15)
C1 O2 C4 C5 119.13(13)
C1 C2 C3 O3 -94.69(13)
C1 C2 C3 C4 21.25(14)
C2 C3 C4 O2 -17.93(14)
C2 C3 C4 C5 -134.36(12)
C3 O3 C6 O4 -92.97(13)
C3 O3 C6 C5 25.34(14)
C3 O3 C6 C7 152.37(11)
C3 C4 C5 C6 27.01(13)
C4 O2 C1 O1 -175.36(14)
C4 O2 C1 C2 7.36(15)
C4 C5 C6 O3 -32.16(13)
C4 C5 C6 O4 85.89(13)
C4 C5 C6 C7 -152.72(12)
C5 C6 C7 C8 -158.49(12)
C6 O3 C3 C2 106.87(13)
C6 O3 C3 C4 -8.12(13)
C6 O4 C9 C8 2.64(15)
C6 O4 C9 C10 127.15(13)
C6 C7 C8 C9 35.20(14)
C7 C8 C9 O4 -24.03(15)
C7 C8 C9 C10 -145.09(14)
C9 O4 C6 O3 -96.36(14)
C9 O4 C6 C5 149.00(12)
C9 O4 C6 C7 20.18(14)
C11 C2 C3 O3 152.99(12)
C11 C2 C3 C4 -91.08(13)
C12 C2 C3 O3 27.32(17)
C12 C2 C3 C4 143.26(12)
